data_7203220
loop_
_publ_author_name
'Schulz-Dobrick, Martin'
'Panth\"ofer, Martin'
'Jansen, Martin'

_publ_section_title
;
 Crystal structure of the supramolecular adduct
 2&#x2009;C70&#x00B7;5&#x2009;C6H5OH containing hydrogen-bonded rings
 of phenol
;
_journal_issue 2
_journal_name_full CrystEngComm
_journal_page_first 163
_journal_paper_doi 10.1039/b516427c
_journal_volume 8
_journal_year 2006
_chemical_formula_moiety '2(C70), 5(C6 H6 O)'
_chemical_formula_sum 'C170 H30 O5'
_chemical_formula_weight 2152.1
_chemical_name_systematic 'Fullerene [70] phenol co-crystallisate'
_space_group_IT_number 14
_symmetry_cell_setting monoclinic
_symmetry_Int_Tables_number 14
_symmetry_space_group_name_Hall '-P 2yn'
_symmetry_space_group_name_H-M 'P 1 21/n 1'
_cell_angle_alpha 90
_cell_angle_beta 105.139(3)
_cell_angle_gamma 90
_cell_formula_units_Z 4
_cell_length_a 21.348(3)
_cell_length_b 19.231(3)
_cell_length_c 22.047(3)
_cell_measurement_reflns_used 3156
_cell_measurement_temperature 100(2)
_cell_measurement_theta_max 21.01
_cell_measurement_theta_min 2.18
_cell_volume 8737(2)
_computing_publication_material '(Jana2000; Petricek and Dusek, 2000)'
_computing_structure_refinement '(Jana2000; Petricek and Dusek, 2000)'
_diffrn_ambient_temperature 100(2)
_diffrn_measured_fraction_theta_full 0.979
_diffrn_measured_fraction_theta_max 0.979
_diffrn_measurement_device_type 'AXS Bruker, SMART APEX'
_diffrn_measurement_method ' \f-scan, \D\f = 0.3\%,, 1800 frames \Dt = 90s/frame'
_diffrn_radiation_monochromator graphite
_diffrn_radiation_probe x-ray
_diffrn_radiation_type 'Mo K\a'
_diffrn_radiation_wavelength 0.71073
_diffrn_reflns_av_R_equivalents 0.0948
_diffrn_reflns_av_sigmaI/netI 0.0980
_diffrn_reflns_limit_h_max 21
_diffrn_reflns_limit_h_min -15
_diffrn_reflns_limit_k_max 19
_diffrn_reflns_limit_k_min -19
_diffrn_reflns_limit_l_max 22
_diffrn_reflns_limit_l_min -22
_diffrn_reflns_number 29674
_diffrn_reflns_theta_full 21.01
_diffrn_reflns_theta_max 21.01
_diffrn_reflns_theta_min 1.18
_diffrn_source 'fine-focus sealed tube'
_diffrn_source_type 'AXS Bruker, SMART APEX'
_exptl_absorpt_coefficient_mu 0.098
_exptl_absorpt_correction_type empirical
_exptl_absorpt_process_details ' SADABS, G.M. Sheldrick, Bruker AXS Inc., Madison, WI (1998).'
_exptl_crystal_colour black
_exptl_crystal_density_diffrn 1.636
_exptl_crystal_density_method 'not measured'
_exptl_crystal_description plate
_exptl_crystal_F_000 4339
_exptl_crystal_size_max 0.2
_exptl_crystal_size_mid 0.15
_exptl_crystal_size_min 0.02
_refine_diff_density_max 1.22
_refine_diff_density_min -0.98
_refine_ls_extinction_method none
_refine_ls_goodness_of_fit_gt 2.99
_refine_ls_goodness_of_fit_ref 2.47
_refine_ls_number_parameters 640
_refine_ls_number_reflns 9209
_refine_ls_R_factor_all 0.1996
_refine_ls_R_factor_gt 0.1243
_refine_ls_shift/su_max 0.0042
_refine_ls_shift/su_mean 0.0001
_refine_ls_structure_factor_coef F
_refine_ls_weighting_details w=1/(\s^2^(F)+0.0001F^2^)
_refine_ls_weighting_scheme sigma
_refine_ls_wR_factor_gt 0.1067
_refine_ls_wR_factor_ref 0.1241
_reflns_number_gt 4928
_reflns_number_total 9209
_reflns_threshold_expression I>3\s(I)
_cod_data_source_file b516427c.txt
_cod_data_source_block (I)
_cod_original_sg_symbol_H-M 'P 21/n'
_cod_database_code 7203220

loop_
_symmetry_equiv_pos_site_id
_symmetry_equiv_pos_as_xyz
1 x,y,z
2 1/2-x,1/2+y,1/2-z
3 -x,-y,-z
4 1/2+x,1/2-y,1/2+z

loop_
_atom_site_label
_atom_site_type_symbol
_atom_site_fract_x
_atom_site_fract_y
_atom_site_fract_z
_atom_site_adp_type
_atom_site_U_iso_or_equiv
_atom_site_symmetry_multiplicity
_atom_site_occupancy
_atom_site_calc_flag
_atom_site_refinement_flags
_atom_site_disorder_assembly
_atom_site_disorder_group
O1 O 0.4187(3) 0.4145(3) 0.4298(3) Uiso 0.0295(18) 4 1 d . . .
C11 C 0.3974(4) 0.3470(5) 0.4272(4) Uiso 0.015(2) 4 1 d . . .
C12 C 0.4227(5) 0.2994(5) 0.3921(4) Uiso 0.017(2) 4 1 d . . .
C13 C 0.4016(5) 0.2309(5) 0.3890(5) Uiso 0.019(3) 4 1 d . . .
C14 C 0.3564(5) 0.2081(5) 0.4203(5) Uiso 0.022(3) 4 1 d . . .
C15 C 0.3320(5) 0.2565(5) 0.4549(5) Uiso 0.016(2) 4 1 d . . .
C16 C 0.3520(5) 0.3248(5) 0.4582(5) Uiso 0.019(3) 4 1 d . . .
O2 O 0.3809(3) 0.4975(3) 0.5120(3) Uiso 0.0241(17) 4 1 d . . .
C21 C 0.3214(4) 0.5319(5) 0.4989(4) Uiso 0.018(3) 4 1 d . . .
C22 C 0.3099(5) 0.5821(5) 0.5399(5) Uiso 0.016(3) 4 1 d . . .
C23 C 0.2493(5) 0.6141(5) 0.5267(5) Uiso 0.020(3) 4 1 d . . .
C24 C 0.2012(4) 0.5991(5) 0.4732(4) Uiso 0.012(2) 4 1 d . . .
C25 C 0.2142(4) 0.5495(5) 0.4333(4) Uiso 0.013(2) 4 1 d . . .
C26 C 0.2732(5) 0.5159(5) 0.4450(5) Uiso 0.019(3) 4 1 d . . .
O3 O 0.5226(3) 0.4569(3) 0.3921(3) Uiso 0.0306(19) 4 1 d . . .
C31 C 0.5124(4) 0.4742(5) 0.3301(4) Uiso 0.015(2) 4 1 d . . .
C32 C 0.5618(5) 0.5074(5) 0.3085(5) Uiso 0.017(3) 4 1 d . . .
C33 C 0.5515(5) 0.5248(5) 0.2476(5) Uiso 0.018(3) 4 1 d . . .
C34 C 0.4940(4) 0.5118(5) 0.2039(5) Uiso 0.017(3) 4 1 d . . .
C35 C 0.4448(5) 0.4788(5) 0.2247(5) Uiso 0.020(3) 4 1 d . . .
C36 C 0.4536(5) 0.4603(5) 0.2847(5) Uiso 0.024(3) 4 1 d . . .
O4 O 0.0778(4) 0.0150(4) 0.4856(3) Uiso 0.047(2) 4 1 d . . .
C41 C 0.1404(5) 0.0405(5) 0.4937(5) Uiso 0.024(3) 4 1 d . . .
C42 C 0.1879(5) 0.0200(5) 0.5440(5) Uiso 0.022(3) 4 1 d . . .
C43 C 0.2500(5) 0.0463(5) 0.5544(5) Uiso 0.019(3) 4 1 d . . .
C44 C 0.2643(5) 0.0944(5) 0.5132(4) Uiso 0.016(2) 4 1 d . . .
C45 C 0.2162(5) 0.1138(5) 0.4608(5) Uiso 0.018(3) 4 1 d . . .
C46 C 0.1533(5) 0.0865(5) 0.4512(5) Uiso 0.020(3) 4 1 d . . .
O5 O 0.0414(3) 0.9249(4) 0.5639(3) Uiso 0.041(2) 4 1 d . . .
C51 C 0.0679(5) 0.8579(5) 0.5683(5) Uiso 0.025(3) 4 1 d . . .
C52 C 0.0482(5) 0.8103(6) 0.6068(5) Uiso 0.031(3) 4 1 d . . .
C53 C 0.0735(4) 0.7438(5) 0.6108(5) Uiso 0.017(2) 4 1 d . . .
C54 C 0.1161(4) 0.7239(5) 0.5765(4) Uiso 0.016(2) 4 1 d . . .
C55 C 0.1372(5) 0.7725(5) 0.5399(5) Uiso 0.021(3) 4 1 d . . .
C56 C 0.1116(5) 0.8385(5) 0.5352(5) Uiso 0.021(3) 4 1 d . . .
H22 H 0.161(4) 0.086(4) 0.925(4) Uiso 0.019(3) 4 1 d . . .
H46 H 0.121(4) 0.103(4) 0.410(4) Uiso 0.023(3) 4 1 d . . .
H56 H 0.879(4) 0.125(4) 0.494(4) Uiso 0.025(3) 4 1 d . . .
H25 H 0.319(3) 0.036(4) 0.113(4) Uiso 0.015(3) 4 1 d . . .
H45 H 0.221(4) 0.146(4) 0.430(4) Uiso 0.021(3) 4 1 d . . .
H12 H 0.946(4) 0.183(4) 0.863(4) Uiso 0.020(3) 4 1 d . . .
H23 H 0.250(4) 0.145(4) 0.947(4) Uiso 0.023(3) 4 1 d . . .
H43 H 0.286(4) 0.029(4) 0.593(4) Uiso 0.023(3) 4 1 d . . .
H13 H 0.415(4) 0.206(4) 0.363(4) Uiso 0.022(3) 4 1 d . . .
H54 H 0.367(4) 0.179(4) 0.915(4) Uiso 0.019(3) 4 1 d . . .
H16 H 0.842(4) 0.141(4) 0.985(4) Uiso 0.022(3) 4 1 d . . .
H15 H 0.302(4) 0.241(4) 0.474(4) Uiso 0.019(3) 4 1 d . . .
H44 H 0.309(4) 0.117(4) 0.519(3) Uiso 0.020(3) 4 1 d . . .
H35 H 0.909(4) 0.032(4) 0.694(4) Uiso 0.024(3) 4 1 d . . .
H33 H 0.918(4) 0.047(4) 0.268(4) Uiso 0.022(3) 4 1 d . . .
H55 H 0.837(4) 0.238(4) 0.490(4) Uiso 0.025(3) 4 1 d . . .
H36 H 0.928(4) 0.057(4) 0.810(4) Uiso 0.029(3) 4 1 d . . .
H53 H 0.436(4) 0.207(4) 0.862(4) Uiso 0.021(3) 4 1 d . . .
H14 H 0.345(4) 0.161(4) 0.418(4) Uiso 0.026(3) 4 1 d . . .
H24 H 0.344(4) 0.132(4) 0.039(3) Uiso 0.015(3) 4 1 d . . .
H34 H 0.016(4) 0.024(4) 0.342(4) Uiso 0.021(3) 4 1 d . . .
H32 H 0.906(4) 0.019(4) 0.158(4) Uiso 0.021(3) 4 1 d . . .
H42 H 0.177(4) -0.001(4) 0.576(4) Uiso 0.026(3) 4 1 d . . .
H26 H 0.790(4) 0.014(4) 0.917(4) Uiso 0.023(3) 4 1 d . . .
H52 H 0.978(4) 0.172(5) 0.370(4) Uiso 0.037(4) 4 1 d . . .
C101a C 0.4994(6) 0.2872(6) 0.7405(6) Uani 0.0466(5) 4 1 d . . .
C102a C 0.5600(6) 0.3185(6) 0.7758(6) Uani 0.0480(5) 4 1 d . . .
C103a C 0.5765(6) 0.3663(6) 0.7318(6) Uani 0.0518(6) 4 1 d . . .
C104a C 0.5317(6) 0.3633(6) 0.6737(7) Uani 0.0526(6) 4 1 d . . .
C105a C 0.4799(6) 0.3109(6) 0.6785(6) Uani 0.0503(5) 4 1 d . . .
C106a C 0.4538(5) 0.2678(7) 0.6295(6) Uani 0.0491(6) 4 1 d . . .
C107a C 0.4438(5) 0.1938(7) 0.6404(6) Uani 0.0450(6) 4 1 d . . .
C108a C 0.4617(5) 0.1708(6) 0.7027(6) Uani 0.0416(6) 4 1 d . . .
C109a C 0.4906(5) 0.2156(6) 0.7542(5) Uani 0.0420(5) 4 1 d . . .
C110a C 0.5406(5) 0.1768(6) 0.7977(5) Uani 0.0388(5) 4 1 d . . .
C111a C 0.5958(6) 0.2100(6) 0.8280(5) Uani 0.0406(6) 4 1 d . . .
C112a C 0.6073(6) 0.2824(6) 0.8166(5) Uani 0.0451(5) 4 1 d . . .
C113a C 0.6753(6) 0.2879(6) 0.8179(5) Uani 0.0457(5) 4 1 d . . .
C114a C 0.6920(6) 0.3341(6) 0.7780(6) Uani 0.0481(5) 4 1 d . . .
C115a C 0.6444(6) 0.3737(6) 0.7333(6) Uani 0.0508(6) 4 1 d . . .
C116a C 0.6601(6) 0.3785(5) 0.6745(6) Uani 0.0486(7) 4 1 d . . .
C117a C 0.6152(6) 0.3730(5) 0.6176(6) Uani 0.0481(6) 4 1 d . . .
C118a C 0.5461(6) 0.3653(6) 0.6163(6) Uani 0.0518(6) 4 1 d . . .
C119a C 0.5203(6) 0.3199(6) 0.5661(6) Uani 0.0489(5) 4 1 d . . .
C120a C 0.4738(5) 0.2717(7) 0.5722(6) Uani 0.0488(5) 4 1 d . . .
C121a C 0.4760(5) 0.2035(7) 0.5478(5) Uani 0.0448(5) 4 1 d . . .
C122a C 0.4575(5) 0.1561(7) 0.5899(5) Uani 0.0436(5) 4 1 d . . .
C123a C 0.4837(5) 0.0868(6) 0.6013(5) Uani 0.0418(5) 4 1 d . . .
C124a C 0.5029(5) 0.0613(6) 0.6653(6) Uani 0.0393(5) 4 1 d . . .
C125a C 0.4960(5) 0.1026(6) 0.7149(5) Uani 0.0375(5) 4 1 d . . .
C126a C 0.5435(5) 0.1080(6) 0.7743(5) Uani 0.0364(5) 4 1 d . . .
C127a C 0.6017(6) 0.0683(6) 0.7851(5) Uani 0.0377(5) 4 1 d . . .
C128a C 0.6613(5) 0.1033(6) 0.8187(5) Uani 0.0393(5) 4 1 d . . .
C129a C 0.6576(5) 0.1736(6) 0.8374(5) Uani 0.0401(6) 4 1 d . . .
C130a C 0.7060(5) 0.2233(7) 0.8292(5) Uani 0.0423(5) 4 1 d . . .
C131a C 0.7574(5) 0.2033(7) 0.8041(5) Uani 0.0425(5) 4 1 d . . .
C132a C 0.7766(5) 0.2507(6) 0.7608(5) Uani 0.0424(5) 4 1 d . . .
C133a C 0.7420(5) 0.3144(6) 0.7459(6) Uani 0.0443(5) 4 1 d . . .
C134a C 0.7232(5) 0.3412(6) 0.6846(6) Uani 0.0433(5) 4 1 d . . .
C135a C 0.7379(5) 0.3062(6) 0.6327(5) Uani 0.0385(5) 4 1 d . . .
C136a C 0.6896(5) 0.3015(6) 0.5728(5) Uani 0.0374(5) 4 1 d . . .
C137a C 0.6275(6) 0.3344(6) 0.5677(6) Uani 0.0425(5) 4 1 d . . .
C138a C 0.5700(6) 0.3006(6) 0.5357(5) Uani 0.0432(5) 4 1 d . . .
C139a C 0.5683(5) 0.2349(6) 0.5070(5) Uani 0.0404(5) 4 1 d . . .
C140a C 0.5212(5) 0.1816(7) 0.5134(5) Uani 0.0421(5) 4 1 d . . .
C141a C 0.5355(5) 0.1099(7) 0.5150(5) Uani 0.0440(5) 4 1 d . . .
C142a C 0.5178(5) 0.0648(6) 0.5570(5) Uani 0.0448(5) 4 1 d . . .
C143a C 0.5683(6) 0.0114(6) 0.5754(6) Uani 0.0483(5) 4 1 d . . .
C144a C 0.5871(6) -0.0145(5) 0.6347(6) Uani 0.0487(6) 4 1 d . . .
C145a C 0.5556(6) 0.0115(5) 0.6810(6) Uani 0.0428(5) 4 1 d . . .
C146a C 0.6023(6) 0.0168(5) 0.7402(6) Uani 0.0420(5) 4 1 d . . .
C147a C 0.6645(6) -0.0069(6) 0.7299(6) Uani 0.0482(6) 4 1 d . . .
C148a C 0.7207(6) 0.0239(6) 0.7625(6) Uani 0.0494(5) 4 1 d . . .
C149a C 0.7194(6) 0.0822(6) 0.8030(5) Uani 0.0437(5) 4 1 d . . .
C150a C 0.7672(5) 0.1322(7) 0.7963(5) Uani 0.0447(5) 4 1 d . . .
C151a C 0.7975(5) 0.1055(7) 0.7500(6) Uani 0.0480(5) 4 1 d . . .
C152a C 0.8154(5) 0.1516(7) 0.7092(6) Uani 0.0458(6) 4 1 d . . .
C153a C 0.8016(5) 0.2255(6) 0.7122(6) Uani 0.0420(5) 4 1 d . . .
C154a C 0.7844(5) 0.2519(6) 0.6499(6) Uani 0.0396(5) 4 1 d . . .
C155a C 0.7854(5) 0.1946(6) 0.6065(6) Uani 0.0404(5) 4 1 d . . .
C156a C 0.7393(5) 0.1899(6) 0.5518(5) Uani 0.0384(5) 4 1 d . . .
C157a C 0.6894(5) 0.2422(6) 0.5345(5) Uani 0.0366(5) 4 1 d . . .
C158a C 0.6306(5) 0.2093(6) 0.5024(5) Uani 0.0383(5) 4 1 d . . .
C159a C 0.6432(6) 0.1351(7) 0.4978(5) Uani 0.0420(6) 4 1 d . . .
C160a C 0.5983(6) 0.0880(7) 0.5056(5) Uani 0.0447(5) 4 1 d . . .
C161a C 0.6159(6) 0.0253(6) 0.5403(6) Uani 0.0493(5) 4 1 d . . .
C162a C 0.6812(6) 0.0136(6) 0.5707(6) Uani 0.0499(6) 4 1 d . . .
C163a C 0.7015(6) -0.0135(6) 0.6319(7) Uani 0.0531(6) 4 1 d . . .
C164a C 0.6551(6) -0.0278(5) 0.6674(6) Uani 0.0521(7) 4 1 d . . .
C165a C 0.7705(6) 0.0390(6) 0.7284(6) Uani 0.0513(5) 4 1 d . . .
C166a C 0.7618(6) 0.0203(6) 0.6684(6) Uani 0.0523(6) 4 1 d . . .
C167a C 0.7785(6) 0.0678(6) 0.6230(6) Uani 0.0481(5) 4 1 d . . .
C168a C 0.8065(5) 0.1328(7) 0.6455(6) Uani 0.0451(6) 4 1 d . . .
C169a C 0.7308(6) 0.0631(6) 0.5647(6) Uani 0.0466(5) 4 1 d . . .
C170a C 0.7112(6) 0.1226(6) 0.5283(5) Uani 0.0422(5) 4 1 d . . .
C201a C 0.1180(8) 0.1588(7) 0.7927(8) Uani 0.0788(7) 4 1 d . . .
C202a C 0.1175(8) 0.2119(8) 0.8350(7) Uani 0.0754(7) 4 1 d . . .
C203a C 0.0506(7) 0.2472(8) 0.8162(7) Uani 0.0695(6) 4 1 d . . .
C204a C 0.0173(7) 0.2094(8) 0.7680(8) Uani 0.0729(6) 4 1 d . . .
C205a C 0.0540(8) 0.1529(7) 0.7447(8) Uani 0.0785(7) 4 1 d . . .
C206a C 0.0490(8) 0.1387(7) 0.6886(9) Uani 0.0789(8) 4 1 d . . .
C207a C 0.1033(8) 0.1278(6) 0.6592(8) Uani 0.0753(8) 4 1 d . . .
C208a C 0.1662(8) 0.1282(6) 0.7057(8) Uani 0.0759(8) 4 1 d . . .
C209a C 0.1713(8) 0.1422(7) 0.7691(8) Uani 0.0799(8) 4 1 d . . .
C210a C 0.2290(7) 0.1877(8) 0.7933(7) Uani 0.0756(6) 4 1 d . . .
C211a C 0.2277(7) 0.2416(9) 0.8358(6) Uani 0.0747(6) 4 1 d . . .
C212a C 0.1689(8) 0.2526(9) 0.8558(6) Uani 0.0738(7) 4 1 d . . .
C213a C 0.1682(7) 0.3301(9) 0.8591(5) Uani 0.0673(7) 4 1 d . . .
C214a C 0.1039(7) 0.3596(8) 0.8448(6) Uani 0.0641(7) 4 1 d . . .
C215a C 0.0515(7) 0.3196(8) 0.8238(6) Uani 0.0635(7) 4 1 d . . .
C216a C 0.0021(6) 0.3536(7) 0.7711(7) Uani 0.0607(6) 4 1 d . . .
C217a C -0.0332(6) 0.3211(8) 0.7231(7) Uani 0.0640(7) 4 1 d . . .
C218a C -0.0283(6) 0.2435(8) 0.7147(8) Uani 0.0702(7) 4 1 d . . .
C219a C -0.0332(6) 0.2287(8) 0.6565(8) Uani 0.0722(7) 4 1 d . . .
C220a C 0.0046(7) 0.1798(7) 0.6326(8) Uani 0.0742(6) 4 1 d . . .
C221a C 0.0323(7) 0.1874(7) 0.5873(7) Uani 0.0698(6) 4 1 d . . .
C222a C 0.0987(7) 0.1573(6) 0.6015(7) Uani 0.0678(7) 4 1 d . . .
C223a C 0.1496(7) 0.1844(6) 0.5819(7) Uani 0.0609(6) 4 1 d . . .
C224a C 0.2145(7) 0.1887(6) 0.6254(7) Uani 0.0596(6) 4 1 d . . .
C225a C 0.2207(7) 0.1619(6) 0.6867(7) Uani 0.0670(7) 4 1 d . . .
C226a C 0.2584(6) 0.1962(7) 0.7436(7) Uani 0.0689(6) 4 1 d . . .
C227a C 0.2920(5) 0.2608(8) 0.7364(7) Uani 0.0635(6) 4 1 d . . .
C228a C 0.2898(5) 0.3168(8) 0.7826(6) Uani 0.0658(6) 4 1 d . . .
C229a C 0.2583(6) 0.3077(9) 0.8251(6) Uani 0.0686(6) 4 1 d . . .
C230a C 0.2163(7) 0.3632(9) 0.8418(5) Uani 0.0661(6) 4 1 d . . .
C231a C 0.2147(7) 0.4274(8) 0.8097(6) Uani 0.0647(6) 4 1 d . . .
C232a C 0.1451(7) 0.4569(7) 0.7953(6) Uani 0.0617(6) 4 1 d . . .
C233a C 0.0705(8) 0.4554(8) 0.5364(7) Uani 0.0776(6) 4 1 d . . .
C234a C 0.0972(7) 0.4236(7) 0.8081(6) Uani 0.0592(6) 4 1 d . . .
C235a C 0.0338(6) 0.4177(7) 0.7658(6) Uani 0.0575(5) 4 1 d . . .
C236a C 0.0219(6) 0.4513(7) 0.7073(7) Uani 0.0596(6) 4 1 d . . .
C237a C -0.0171(6) 0.4176(7) 0.6512(7) Uani 0.0624(6) 4 1 d . . .
C238a C -0.0431(5) 0.3476(8) 0.6596(7) Uani 0.0636(7) 4 1 d . . .
C239a C -0.0415(5) 0.2955(8) 0.6148(7) Uani 0.0669(7) 4 1 d . . .
C240a C -0.0182(6) 0.3029(9) 0.5652(6) Uani 0.0667(6) 4 1 d . . .
C241a C 0.0227(6) 0.2475(8) 0.5459(6) Uani 0.0669(6) 4 1 d . . .
C242a C 0.0695(7) 0.2629(8) 0.5215(5) Uani 0.0643(6) 4 1 d . . .
C243a C 0.1354(7) 0.2367(7) 0.5336(6) Uani 0.0617(6) 4 1 d . . .
C244a C 0.1817(7) 0.2837(8) 0.5289(6) Uani 0.0616(7) 4 1 d . . .
C245a C 0.2405(7) 0.2937(7) 0.5670(6) Uani 0.0606(6) 4 1 d . . .
C246a C 0.2599(6) 0.2449(7) 0.6221(7) Uani 0.0584(6) 4 1 d . . .
C247a C 0.2960(5) 0.2746(7) 0.6765(7) Uani 0.0616(7) 4 1 d . . .
C248a C 0.3046(6) 0.3516(8) 0.6576(7) Uani 0.0659(7) 4 1 d . . .
C249a C 0.2740(6) 0.3524(8) 0.5961(7) Uani 0.0644(7) 4 1 d . . .
C250a C 0.2350(7) 0.4168(8) 0.5669(7) Uani 0.0703(6) 4 1 d . . .
C251a C 0.1761(8) 0.4102(8) 0.5243(6) Uani 0.0719(7) 4 1 d . . .
C252a C 0.1444(7) 0.3500(9) 0.5031(5) Uani 0.0687(7) 4 1 d . . .
C253a C 0.0810(7) 0.3338(9) 0.5000(5) Uani 0.0693(7) 4 1 d . . .
C254a C 0.0395(7) 0.3878(9) 0.5136(6) Uani 0.0747(7) 4 1 d . . .
C255a C -0.0033(6) 0.3744(9) 0.5486(6) Uani 0.0695(6) 4 1 d . . .
C256a C -0.0057(6) 0.4283(8) 0.5942(7) Uani 0.0686(6) 4 1 d . . .
C257a C 0.0435(7) 0.4814(8) 0.5851(7) Uani 0.0760(6) 4 1 d . . .
C258a C 0.0773(8) 0.5147(6) 0.6386(8) Uani 0.0757(8) 4 1 d . . .
C259a C 0.0699(7) 0.4990(6) 0.6989(7) Uani 0.0669(7) 4 1 d . . .
C260a C 0.1358(7) 0.5010(6) 0.7438(7) Uani 0.0674(7) 4 1 d . . .
C261a C 0.1783(8) 0.5195(6) 0.7083(8) Uani 0.0760(8) 4 1 d . . .
C262a C 0.2443(7) 0.4859(7) 0.7207(8) Uani 0.0751(7) 4 1 d . . .
C263a C 0.2551(7) 0.4409(8) 0.7757(7) Uani 0.0698(6) 4 1 d . . .
C264a C 0.2951(6) 0.3866(8) 0.7571(7) Uani 0.0681(6) 4 1 d . . .
C265a C 0.3039(6) 0.3973(8) 0.7004(7) Uani 0.0695(7) 4 1 d . . .
C266a C 0.2670(7) 0.4680(7) 0.6712(8) Uani 0.0757(7) 4 1 d . . .
C267a C 0.2396(7) 0.4677(8) 0.6114(8) Uani 0.0750(6) 4 1 d . . .
C268a C 0.1722(8) 0.5048(7) 0.5937(8) Uani 0.0801(7) 4 1 d . . .
C269a C 0.1504(8) 0.5275(6) 0.6428(8) Uani 0.0799(9) 4 1 d . . .
C270a C 0.1357(8) 0.4679(8) 0.5408(7) Uani 0.0783(7) 4 1 d . . .

loop_
_atom_site_aniso_label
_atom_site_aniso_type_symbol
_atom_site_aniso_U_11
_atom_site_aniso_U_22
_atom_site_aniso_U_33
_atom_site_aniso_U_12
_atom_site_aniso_U_13
_atom_site_aniso_U_23
C101a C 0.0447(8) 0.0472(8) 0.0597(9) 0.0206(4) 0.0345(4) -0.0069(3)
C102a C 0.0653(9) 0.0368(7) 0.0528(9) 0.0100(3) 0.0353(4) -0.0209(4)
C103a C 0.0759(12) 0.0189(6) 0.0706(11) 0.0118(3) 0.0370(4) -0.0159(4)
C104a C 0.0655(11) 0.0235(6) 0.0764(11) 0.0303(5) 0.0324(3) 0.00580(14)
C105a C 0.0398(8) 0.0474(9) 0.0701(10) 0.0330(6) 0.0260(3) 0.00620(16)
C106a C 0.0198(7) 0.0652(11) 0.0611(10) 0.0280(5) 0.00838(8) 0.01242(15)
C107a C 0.0076(6) 0.0707(12) 0.0556(11) 0.00455(7) 0.00614(10) 0.00189(2)
C108a C 0.0168(6) 0.0604(10) 0.0549(11) -0.00253(5) 0.0220(4) -0.000035(14)
C109a C 0.0331(8) 0.0558(9) 0.0491(10) 0.00715(15) 0.0324(5) -0.00294(10)
C110a C 0.0447(9) 0.0524(8) 0.0304(8) -0.000354(9) 0.0300(5) 0.000586(12)
C111a C 0.0548(10) 0.0562(10) 0.0175(7) -0.00044(5) 0.0214(4) -0.00761(14)
C112a C 0.0637(10) 0.0484(9) 0.0299(7) -0.00279(13) 0.0239(3) -0.0246(4)
C113a C 0.0581(9) 0.0519(9) 0.0257(7) -0.01564(19) 0.00855(12) -0.0294(5)
C114a C 0.0620(9) 0.0358(7) 0.0467(9) -0.0240(3) 0.0145(2) -0.0329(5)
C115a C 0.0771(12) 0.0144(6) 0.0675(12) -0.01052(13) 0.0309(4) -0.0229(4)
C116a C 0.0738(12) 0.0075(5) 0.0717(12) -0.01104(18) 0.0319(4) -0.00543(7)
C117a C 0.0733(12) 0.0104(5) 0.0671(12) 0.00893(11) 0.0301(4) 0.0169(3)
C118a C 0.0664(11) 0.0232(6) 0.0699(11) 0.0307(5) 0.0248(3) 0.0224(3)
C119a C 0.0482(8) 0.0462(7) 0.0489(9) 0.0324(5) 0.0066(2) 0.0302(4)
C120a C 0.0256(7) 0.0668(10) 0.0464(8) 0.0283(4) -0.0042(2) 0.0209(3)
C121a C 0.0175(6) 0.0751(10) 0.0303(8) 0.00735(11) -0.0146(3) 0.00640(8)
C122a C 0.0092(6) 0.0711(11) 0.0426(9) -0.00792(12) -0.00720(13) -0.00472(6)
C123a C 0.0226(7) 0.0528(9) 0.0459(8) -0.0261(4) 0.00149(13) -0.0160(2)
C124a C 0.0321(7) 0.0355(7) 0.0538(9) -0.0260(4) 0.01759(17) -0.00682(11)
C125a C 0.0277(7) 0.0432(8) 0.0492(9) -0.0162(3) 0.0238(3) 0.00171(13)
C126a C 0.0425(8) 0.0411(7) 0.0355(8) -0.00736(19) 0.0276(4) 0.0102(2)
C127a C 0.0533(8) 0.0333(7) 0.0326(7) 0.00028(14) 0.0219(2) 0.0207(4)
C128a C 0.0501(9) 0.0504(9) 0.0166(7) 0.00908(11) 0.00698(7) 0.0206(3)
C129a C 0.0500(10) 0.0612(11) 0.0075(7) 0.000654(9) 0.00482(8) 0.00193(3)
C130a C 0.0430(8) 0.0653(10) 0.0115(7) -0.00887(11) -0.00560(12) -0.0132(2)
C131a C 0.0254(7) 0.0706(10) 0.0200(7) -0.00665(9) -0.0144(3) -0.00662(9)
C132a C 0.0205(6) 0.0618(9) 0.0370(8) -0.0208(3) -0.00679(19) -0.0157(2)
C133a C 0.0417(8) 0.0405(7) 0.0483(8) -0.0306(4) 0.0074(2) -0.0245(3)
C134a C 0.0510(9) 0.0223(6) 0.0606(10) -0.0272(4) 0.0218(3) -0.01168(14)
C135a C 0.0397(8) 0.0292(7) 0.0532(9) -0.0216(4) 0.0239(2) 0.00094(16)
C136a C 0.0505(8) 0.0282(6) 0.0416(8) -0.0076(2) 0.0262(3) 0.0156(3)
C137a C 0.0625(9) 0.0235(6) 0.0464(9) 0.00722(11) 0.0230(2) 0.0255(4)
C138a C 0.0526(8) 0.0436(8) 0.0314(8) 0.0192(2) 0.00736(16) 0.0295(5)
C139a C 0.0446(8) 0.0592(10) 0.0124(7) 0.00951(12) -0.00175(8) 0.0161(3)
C140a C 0.0316(8) 0.0703(10) 0.0138(7) 0.000302(5) -0.0131(2) 0.000605(8)
C141a C 0.0408(8) 0.0641(9) 0.0192(7) -0.0161(2) -0.00665(19) -0.0204(3)
C142a C 0.0395(7) 0.0507(8) 0.0386(8) -0.0277(4) 0.0004(2) -0.0265(4)
C143a C 0.0640(10) 0.0278(6) 0.0548(10) -0.0246(3) 0.0187(3) -0.0300(4)
C144a C 0.0717(12) 0.0109(5) 0.0697(12) -0.0170(2) 0.0296(4) -0.01380(18)
C145a C 0.0567(10) 0.0163(6) 0.0619(10) -0.0205(4) 0.0271(3) -0.00134(12)
C146a C 0.0625(10) 0.0173(6) 0.0533(10) -0.00256(16) 0.0276(3) 0.0182(3)
C147a C 0.0709(11) 0.0154(6) 0.0637(11) 0.0162(2) 0.0268(3) 0.0228(3)
C148a C 0.0566(9) 0.0380(7) 0.0525(9) 0.0307(4) 0.0123(3) 0.0315(4)
C149a C 0.0437(8) 0.0549(8) 0.0265(7) 0.0207(3) -0.00157(18) 0.0262(4)
C150a C 0.0250(7) 0.0716(10) 0.0263(7) 0.0138(2) -0.0133(3) 0.01340(18)
C151a C 0.0187(6) 0.0702(11) 0.0474(9) 0.0240(4) -0.00487(17) 0.0161(2)
C152a C 0.0079(6) 0.0723(12) 0.0536(10) 0.00948(15) 0.001638(19) 0.00453(5)
C153a C 0.0101(6) 0.0638(11) 0.0483(9) -0.0144(2) 0.00098(2) -0.00689(8)
C154a C 0.0203(6) 0.0500(9) 0.0531(9) -0.0186(3) 0.0178(2) -0.00297(9)
C155a C 0.0225(7) 0.0566(9) 0.0514(10) -0.00358(7) 0.0264(4) 0.00051(3)
C156a C 0.0389(8) 0.0516(8) 0.0366(8) -0.00144(3) 0.0309(5) 0.00147(3)
C157a C 0.0475(9) 0.0440(8) 0.0267(7) -0.00286(12) 0.0247(4) 0.0120(2)
C158a C 0.0509(10) 0.0549(10) 0.0114(7) 0.00197(3) 0.01203(19) 0.00804(14)
C159a C 0.0571(10) 0.0580(10) 0.0153(7) -0.00236(6) 0.0172(3) -0.0122(2)
C160a C 0.0581(9) 0.0548(10) 0.0207(7) -0.01151(14) 0.00958(9) -0.0257(4)
C161a C 0.0712(10) 0.0351(7) 0.0460(9) -0.01229(16) 0.0231(2) -0.0332(5)
C162a C 0.0724(10) 0.0271(6) 0.0603(10) 0.0077(3) 0.0353(3) -0.0225(5)
C163a C 0.0746(12) 0.0171(6) 0.0770(12) 0.0208(4) 0.0369(4) -0.0047(2)
C164a C 0.0801(13) 0.0068(5) 0.0774(13) 0.00901(15) 0.0352(4) 0.00288(4)
C165a C 0.0414(8) 0.0491(8) 0.0619(9) 0.0377(6) 0.0109(2) 0.0236(3)
C166a C 0.0514(9) 0.0375(8) 0.0738(10) 0.0362(6) 0.0270(3) 0.01016(16)
C167a C 0.0383(7) 0.0496(9) 0.0657(10) 0.0264(5) 0.0302(4) -0.00045(19)
C168a C 0.0171(6) 0.0637(11) 0.0603(11) 0.0138(2) 0.0202(3) 0.00224(7)
C169a C 0.0555(8) 0.0431(7) 0.0535(9) 0.0150(4) 0.0363(4) -0.0143(3)
C170a C 0.0522(9) 0.0526(8) 0.0332(8) 0.00449(15) 0.0317(5) -0.0110(2)
C201a C 0.1175(13) 0.0457(8) 0.0851(12) 0.0064(2) 0.0475(4) 0.0471(7)
C202a C 0.1071(12) 0.0782(12) 0.0505(9) 0.00743(18) 0.0378(4) 0.0445(7)
C203a C 0.0877(12) 0.0809(10) 0.0588(9) -0.0099(3) 0.0525(7) 0.0232(4)
C204a C 0.0800(10) 0.0686(9) 0.0894(11) -0.0288(5) 0.0561(6) 0.0172(4)
C205a C 0.1069(13) 0.0382(7) 0.1068(13) -0.0285(5) 0.0571(5) 0.0196(4)
C206a C 0.1049(15) 0.0287(7) 0.1153(14) -0.0404(6) 0.0501(5) -0.00664(17)
C207a C 0.1144(16) 0.0123(6) 0.1100(15) -0.0180(2) 0.0486(5) -0.01464(16)
C208a C 0.1141(16) 0.0140(6) 0.1102(15) 0.0216(3) 0.0481(5) 0.0179(2)
C209a C 0.1148(14) 0.0360(7) 0.0957(14) 0.0304(3) 0.0395(4) 0.0475(6)
C210a C 0.0800(10) 0.0727(9) 0.0688(10) 0.0463(5) 0.0097(3) 0.0499(6)
C211a C 0.0718(10) 0.1048(12) 0.0351(8) 0.0302(3) -0.0083(3) 0.0396(5)
C212a C 0.0933(12) 0.1014(14) 0.0243(8) 0.01570(16) 0.01089(9) 0.0351(5)
C213a C 0.0823(13) 0.1046(15) 0.0110(8) -0.001267(12) 0.00500(7) -0.00230(3)
C214a C 0.0870(13) 0.0888(13) 0.0259(8) -0.00142(7) 0.0317(4) -0.0139(2)
C215a C 0.0775(12) 0.0866(11) 0.0441(9) -0.000776(19) 0.0475(7) 0.00185(3)
C216a C 0.0505(9) 0.0807(10) 0.0686(11) 0.00804(14) 0.0474(7) -0.00403(10)
C217a C 0.0280(8) 0.0922(13) 0.0840(13) -0.00178(3) 0.0363(5) 0.000127(9)
C218a C 0.0420(8) 0.0858(12) 0.0950(13) -0.0333(5) 0.0393(5) -0.00170(17)
C219a C 0.0358(8) 0.0886(13) 0.0933(12) -0.0444(6) 0.01879(16) -0.01694(18)
C220a C 0.0671(11) 0.0618(9) 0.0947(11) -0.0545(7) 0.0225(3) -0.0308(3)
C221a C 0.0721(10) 0.0620(8) 0.0715(10) -0.0456(6) 0.0118(3) -0.0427(5)
C222a C 0.0975(13) 0.0296(7) 0.0819(12) -0.0239(3) 0.0337(4) -0.0382(5)
C223a C 0.0893(11) 0.0373(7) 0.0651(10) -0.00276(17) 0.0362(3) -0.0342(5)
C224a C 0.0739(10) 0.0369(7) 0.0798(10) 0.0252(4) 0.0415(4) -0.0114(3)
C225a C 0.0816(12) 0.0315(7) 0.0956(12) 0.0396(6) 0.0372(4) 0.01301(15)
C226a C 0.0567(9) 0.0664(9) 0.0807(10) 0.0493(6) 0.0128(2) 0.0329(4)
C227a C 0.0216(7) 0.0916(12) 0.0704(11) 0.0301(4) -0.00027(10) 0.01683(17)
C228a C 0.0200(7) 0.1107(13) 0.0506(10) 0.00402(5) -0.0197(3) 0.00338(4)
C229a C 0.0428(8) 0.1151(13) 0.0293(8) 0.00748(9) -0.0235(3) 0.00832(10)
C230a C 0.0632(10) 0.1044(13) 0.0181(8) -0.01296(14) -0.0121(2) -0.0180(2)
C231a C 0.0674(9) 0.0767(10) 0.0422(8) -0.0319(4) 0.0006(2) -0.0402(5)
C232a C 0.0876(11) 0.0472(8) 0.0550(10) -0.01512(17) 0.0268(2) -0.0406(6)
C233a C 0.0962(11) 0.0791(11) 0.0547(10) 0.0339(4) 0.0144(2) 0.0544(7)
C234a C 0.0826(10) 0.0591(9) 0.0462(8) 0.00048(18) 0.0353(4) -0.0302(5)
C235a C 0.0633(9) 0.0573(8) 0.0667(10) 0.0189(4) 0.0434(5) -0.0142(3)
C236a C 0.0598(9) 0.0454(8) 0.0830(10) 0.0348(5) 0.0358(3) 0.00091(19)
C237a C 0.0328(8) 0.0748(11) 0.0790(11) 0.0386(5) 0.01384(12) 0.01674(17)
C238a C 0.0127(7) 0.0978(14) 0.0794(12) 0.01071(15) 0.01040(14) 0.00411(4)
C239a C 0.0135(7) 0.1073(14) 0.0699(11) -0.0153(2) -0.00699(12) -0.00846(9)
C240a C 0.0262(7) 0.1114(13) 0.0452(9) -0.01088(13) -0.0216(3) -0.00882(10)
C241a C 0.0546(9) 0.0947(11) 0.0383(8) -0.0300(3) -0.0112(3) -0.0329(4)
C242a C 0.0715(10) 0.0923(12) 0.0213(8) -0.01730(18) -0.00186(11) -0.0283(4)
C243a C 0.0853(11) 0.0704(11) 0.0347(8) -0.00808(13) 0.0253(2) -0.0334(5)
C244a C 0.0818(12) 0.0817(11) 0.0342(8) 0.00117(10) 0.0382(5) -0.0148(2)
C245a C 0.0621(10) 0.0795(10) 0.0585(10) 0.00670(14) 0.0487(7) -0.00679(14)
C246a C 0.0476(8) 0.0655(9) 0.0753(11) 0.0244(4) 0.0397(5) -0.0048(2)
C247a C 0.0219(7) 0.0863(13) 0.0811(12) 0.0221(3) 0.0213(3) 0.00549(9)
C248a C 0.0228(7) 0.0961(14) 0.0874(13) -0.01188(18) 0.0295(4) -0.00148(5)
C249a C 0.0480(9) 0.0873(11) 0.0762(12) -0.00889(15) 0.0488(7) 0.00334(9)
C250a C 0.0809(10) 0.0764(9) 0.0737(10) -0.0184(4) 0.0557(7) 0.0204(4)
C251a C 0.0990(13) 0.0843(12) 0.0463(8) -0.0013(2) 0.0440(5) 0.0318(5)
C252a C 0.0929(14) 0.0994(14) 0.0207(8) 0.00197(4) 0.0271(4) 0.01127(17)
C253a C 0.0803(12) 0.1095(15) 0.0109(8) 0.00202(2) -0.000855(13) 0.00445(6)
C254a C 0.0717(10) 0.1130(14) 0.0259(8) 0.0224(2) -0.0115(2) 0.0313(4)
C255a C 0.0401(8) 0.1110(12) 0.0402(8) 0.0220(3) -0.0205(3) 0.0216(3)
C256a C 0.0447(8) 0.0842(10) 0.0682(10) 0.0439(6) -0.0007(2) 0.0331(4)
C257a C 0.0881(12) 0.0571(8) 0.0814(11) 0.0469(6) 0.0198(4) 0.0484(6)
C258a C 0.1075(15) 0.0222(6) 0.1056(14) 0.0329(4) 0.0426(5) 0.0278(3)
C259a C 0.0933(13) 0.0206(6) 0.0973(13) 0.0266(4) 0.0439(4) -0.00082(16)
C260a C 0.1022(13) 0.0203(6) 0.0888(13) -0.00959(11) 0.0412(4) -0.0295(4)
C261a C 0.1113(16) 0.0172(6) 0.1092(15) -0.0281(4) 0.0463(5) -0.0205(2)
C262a C 0.0792(12) 0.0499(8) 0.0997(12) -0.0530(7) 0.0297(3) -0.0294(3)
C263a C 0.0562(9) 0.0787(10) 0.0666(9) -0.0459(6) 0.0017(3) -0.0386(4)
C264a C 0.0233(7) 0.1025(13) 0.0677(10) -0.0302(4) -0.00760(19) -0.0191(2)
C265a C 0.0252(7) 0.0952(14) 0.0888(12) -0.0344(5) 0.01590(15) -0.01230(14)
C266a C 0.0691(10) 0.0616(10) 0.1063(12) -0.0510(8) 0.0401(3) -0.0101(2)
C267a C 0.0872(11) 0.0559(8) 0.0992(12) -0.0346(6) 0.0550(5) 0.0148(4)
C268a C 0.1192(14) 0.0350(7) 0.1014(13) -0.0090(3) 0.0557(5) 0.0353(6)
C269a C 0.1234(17) 0.0138(6) 0.1156(16) -0.00510(17) 0.0547(5) 0.0171(3)
C270a C 0.1134(13) 0.0647(10) 0.0660(10) 0.0118(2) 0.0398(3) 0.0514(8)

loop_
_atom_type_symbol
_atom_type_scat_dispersion_real
_atom_type_scat_dispersion_imag
_atom_type_scat_source
_atom_type_scat_Cromer_Mann_a1
_atom_type_scat_Cromer_Mann_b1
_atom_type_scat_Cromer_Mann_a2
_atom_type_scat_Cromer_Mann_b2
_atom_type_scat_Cromer_Mann_a3
_atom_type_scat_Cromer_Mann_b3
_atom_type_scat_Cromer_Mann_a4
_atom_type_scat_Cromer_Mann_b4
_atom_type_scat_Cromer_Mann_c
C 0.003 0.002 'International Tables Vol C Tables 4.2.6.8 and 6.1.1.4' 2.31 20.843901 1.02 10.2075 1.5886 0.5687 0.865 51.651199 0.2156
H 0.000 0.000 'International Tables Vol C Tables 4.2.6.8 and 6.1.1.4' 0.493002 10.5109 0.322912 26.1257 0.140191 3.14236 0.04081 57.799702 0.003038
O 0.011 0.006 'International Tables Vol C Tables 4.2.6.8 and 6.1.1.4' 3.0485 13.2771 2.2868 5.7011 1.5463 0.3239 0.867 32.908901 0.2508

loop_
_geom_angle_atom_site_label_1
_geom_angle_atom_site_label_2
_geom_angle_atom_site_label_3
_geom_angle_site_symmetry_1
_geom_angle_site_symmetry_2
_geom_angle_site_symmetry_3
_geom_angle
_geom_angle_publ_flag
O1 C11 C12 . . . 118.1(9) yes
O1 C11 C16 . . . 122.4(9) yes
C12 C11 C16 . . . 119.5(9) yes
C11 C12 C13 . . . 118.8(10) yes
C11 C12 H12 . . 4_454 119(5) yes
C13 C12 H12 . . 4_454 120(5) yes
C12 C13 C14 . . . 122.1(10) yes
C12 C13 H13 . . . 114(6) yes
C14 C13 H13 . . . 123(6) yes
C13 C14 C15 . . . 118.0(9) yes
C13 C14 H14 . . . 118(6) yes
C15 C14 H14 . . . 124(6) yes
C14 C15 C16 . . . 120.8(10) yes
C14 C15 H15 . . . 116(5) yes
C16 C15 H15 . . . 123(5) yes
C11 C16 C15 . . . 120.8(10) yes
C11 C16 H16 . . 4_454 114(5) yes
C15 C16 H16 . . 4_454 125(5) yes
O2 C21 C22 . . . 120.1(7) yes
O2 C21 C26 . . . 120.3(9) yes
C22 C21 C26 . . . 119.6(9) yes
C21 C22 C23 . . . 118.9(8) yes
C21 C22 H22 . . 2_556 116(6) yes
C23 C22 H22 . . 2_556 125(6) yes
C22 C23 C24 . . . 122.0(9) yes
C22 C23 H23 . . 2_556 109(5) yes
C24 C23 H23 . . 2_556 129(5) yes
C23 C24 C25 . . . 117.7(9) yes
C23 C24 H24 . . 2_555 119(4) yes
C25 C24 H24 . . 2_555 123(4) yes
C24 C25 C26 . . . 122.1(8) yes
C24 C25 H25 . . 2_555 124(4) yes
C26 C25 H25 . . 2_555 114(4) yes
C21 C26 C25 . . . 119.6(9) yes
C21 C26 H26 . . 4_454 111(4) yes
C25 C26 H26 . . 4_454 128(4) yes
O3 C31 C32 . . . 120.5(7) yes
O3 C31 C36 . . . 122.9(9) yes
C32 C31 C36 . . . 116.6(9) yes
C31 C32 C33 . . . 120.4(8) yes
C31 C32 H32 . . 2_655 108(6) yes
C33 C32 H32 . . 2_655 131(6) yes
C32 C33 C34 . . . 122.5(10) yes
C32 C33 H33 . . 2_655 123(5) yes
C34 C33 H33 . . 2_655 115(5) yes
C33 C34 C35 . . . 117.6(9) yes
C33 C34 H34 . . 2_555 126(4) yes
C35 C34 H34 . . 2_555 117(4) yes
C34 C35 C36 . . . 121.4(9) yes
C34 C35 H35 . . 4_454 115(6) yes
C36 C35 H35 . . 4_454 124(6) yes
C31 C36 C35 . . . 121.4(10) yes
C31 C36 H36 . . 4_454 102(5) yes
C35 C36 H36 . . 4_454 136(5) yes
O4 C41 C42 . . . 119.4(9) yes
O4 C41 C46 . . . 120.0(8) yes
C42 C41 C46 . . . 120.6(9) yes
C41 C42 C43 . . . 120.6(10) yes
C41 C42 H42 . . . 119(5) yes
C43 C42 H42 . . . 118(5) yes
C42 C43 C44 . . . 120.2(8) yes
C42 C43 H43 . . . 120(5) yes
C44 C43 H43 . . . 120(5) yes
C43 C44 C45 . . . 119.1(9) yes
C43 C44 H44 . . . 124(4) yes
C45 C44 H44 . . . 117(4) yes
C44 C45 C46 . . . 119.8(9) yes
C44 C45 H45 . . . 125(4) yes
C46 C45 H45 . . . 115(4) yes
C41 C46 C45 . . . 119.6(8) yes
C41 C46 H46 . . . 126(5) yes
C45 C46 H46 . . . 114(5) yes
O5 C51 C52 . . . 117.9(10) yes
O5 C51 C56 . . . 121.9(9) yes
C52 C51 C56 . . . 120.1(10) yes
C51 C52 C53 . . . 118.3(11) yes
C51 C52 H52 . . 3_666 115(6) yes
C53 C52 H52 . . 3_666 126(6) yes
C52 C53 C54 . . . 121.6(10) yes
C52 C53 H53 . . 2_556 125(5) yes
C54 C53 H53 . . 2_556 113(5) yes
C53 C54 C55 . . . 119.6(9) yes
C53 C54 H54 . . 2_556 115(5) yes
C55 C54 H54 . . 2_556 125(5) yes
C54 C55 C56 . . . 118.9(10) yes
C54 C55 H55 . . 3_666 125(5) yes
C56 C55 H55 . . 3_666 115(5) yes
C51 C56 C55 . . . 121.4(10) yes
C51 C56 H56 . . 3_666 115(5) yes
C55 C56 H56 . . 3_666 124(5) yes
C102a C101a C105a . . . 112.6(11) yes
C102a C101a C109a . . . 115.6(10) yes
C105a C101a C109a . . . 120.0(11) yes
C101a C102a C103a . . . 104.0(10) yes
C101a C102a C112a . . . 123.2(11) yes
C103a C102a C112a . . . 120.2(12) yes
C102a C103a C104a . . . 111.3(11) yes
C102a C103a C115a . . . 117.7(10) yes
C104a C103a C115a . . . 118.1(13) yes
C103a C104a C105a . . . 107.6(12) yes
C103a C104a C118a . . . 125.6(13) yes
C105a C104a C118a . . . 115.1(11) yes
C101a C105a C104a . . . 104.3(10) yes
C101a C105a C106a . . . 122.2(12) yes
C104a C105a C106a . . . 120.2(13) yes
C105a C106a C107a . . . 120.5(12) yes
C105a C106a C120a . . . 120.9(12) yes
C107a C106a C120a . . . 106.5(11) yes
C106a C107a C108a . . . 117.0(11) yes
C106a C107a C122a . . . 107.3(11) yes
C108a C107a C122a . . . 123.3(11) yes
C107a C108a C109a . . . 122.6(11) yes
C107a C108a C125a . . . 116.8(11) yes
C109a C108a C125a . . . 107.2(9) yes
C101a C109a C108a . . . 117.7(11) yes
C101a C109a C110a . . . 121.4(10) yes
C108a C109a C110a . . . 107.9(10) yes
C109a C110a C111a . . . 118.9(11) yes
C109a C110a C126a . . . 109.4(9) yes
C111a C110a C126a . . . 120.2(11) yes
C110a C111a C112a . . . 122.2(10) yes
C110a C111a C129a . . . 118.8(11) yes
C112a C111a C129a . . . 107.3(11) yes
C102a C112a C111a . . . 118.5(10) yes
C102a C112a C113a . . . 122.8(12) yes
C111a C112a C113a . . . 106.5(10) yes
C112a C113a C114a . . . 117.8(10) yes
C112a C113a C130a . . . 110.9(11) yes
C114a C113a C130a . . . 120.5(12) yes
C113a C114a C115a . . . 122.2(12) yes
C113a C114a C133a . . . 119.2(11) yes
C115a C114a C133a . . . 106.1(11) yes
C103a C115a C114a . . . 119.2(12) yes
C103a C115a C116a . . . 117.2(11) yes
C114a C115a C116a . . . 111.5(12) yes
C115a C116a C117a . . . 123.6(13) yes
C115a C116a C134a . . . 104.5(10) yes
C117a C116a C134a . . . 119.4(12) yes
C116a C117a C118a . . . 118.9(13) yes
C116a C117a C137a . . . 121.8(12) yes
C118a C117a C137a . . . 108.7(10) yes
C104a C118a C117a . . . 116.5(11) yes
C104a C118a C119a . . . 124.8(12) yes
C117a C118a C119a . . . 105.2(12) yes
C118a C119a C120a . . . 118.8(12) yes
C118a C119a C138a . . . 110.0(11) yes
C120a C119a C138a . . . 120.2(11) yes
C106a C120a C119a . . . 120.2(11) yes
C106a C120a C121a . . . 109.3(11) yes
C119a C120a C121a . . . 118.9(12) yes
C120a C121a C122a . . . 107.5(11) yes
C120a C121a C140a . . . 124.2(11) yes
C122a C121a C140a . . . 119.6(11) yes
C107a C122a C121a . . . 109.4(11) yes
C107a C122a C123a . . . 118.9(11) yes
C121a C122a C123a . . . 122.9(11) yes
C122a C123a C124a . . . 118.8(11) yes
C122a C123a C142a . . . 113.4(11) yes
C124a C123a C142a . . . 120.2(10) yes
C123a C124a C125a . . . 120.8(10) yes
C123a C124a C145a . . . 117.5(11) yes
C125a C124a C145a . . . 115.0(10) yes
C108a C125a C124a . . . 120.5(10) yes
C108a C125a C126a . . . 107.3(9) yes
C124a C125a C126a . . . 124.4(10) yes
C110a C126a C125a . . . 108.1(9) yes
C110a C126a C127a . . . 123.6(9) yes
C125a C126a C127a . . . 119.4(10) yes
C126a C127a C128a . . . 116.4(10) yes
C126a C127a C146a . . . 115.4(9) yes
C128a C127a C146a . . . 121.1(11) yes
C127a C128a C129a . . . 118.6(10) yes
C127a C128a C149a . . . 116.3(10) yes
C129a C128a C149a . . . 117.2(11) yes
C111a C129a C128a . . . 122.1(10) yes
C111a C129a C130a . . . 108.2(10) yes
C128a C129a C130a . . . 119.6(11) yes
C113a C130a C129a . . . 107.0(10) yes
C113a C130a C131a . . . 123.3(12) yes
C129a C130a C131a . . . 121.5(11) yes
C130a C131a C132a . . . 118.1(11) yes
C130a C131a C150a . . . 118.1(11) yes
C132a C131a C150a . . . 117.1(11) yes
C131a C132a C133a . . . 118.3(11) yes
C131a C132a C153a . . . 120.9(11) yes
C133a C132a C153a . . . 113.4(11) yes
C114a C133a C132a . . . 120.3(11) yes
C114a C133a C134a . . . 107.8(10) yes
C132a C133a C134a . . . 122.8(11) yes
C116a C134a C133a . . . 110.0(12) yes
C116a C134a C135a . . . 118.9(10) yes
C133a C134a C135a . . . 121.9(10) yes
C134a C135a C136a . . . 120.4(10) yes
C134a C135a C154a . . . 114.5(10) yes
C136a C135a C154a . . . 118.6(10) yes
C135a C136a C137a . . . 117.6(11) yes
C135a C136a C157a . . . 118.9(9) yes
C137a C136a C157a . . . 116.4(9) yes
C117a C137a C136a . . . 121.5(10) yes
C117a C137a C138a . . . 108.7(12) yes
C136a C137a C138a . . . 119.9(10) yes
C119a C138a C137a . . . 107.3(10) yes
C119a C138a C139a . . . 120.2(11) yes
C137a C138a C139a . . . 123.9(11) yes
C138a C139a C140a . . . 121.4(11) yes
C138a C139a C158a . . . 114.8(10) yes
C140a C139a C158a . . . 115.8(11) yes
C121a C140a C139a . . . 114.7(11) yes
C121a C140a C141a . . . 116.3(11) yes
C139a C140a C141a . . . 122.5(11) yes
C140a C141a C142a . . . 122.1(12) yes
C140a C141a C160a . . . 118.3(11) yes
C142a C141a C160a . . . 109.4(10) yes
C123a C142a C141a . . . 123.3(11) yes
C123a C142a C143a . . . 119.1(11) yes
C141a C142a C143a . . . 108.2(11) yes
C142a C143a C144a . . . 122.3(12) yes
C142a C143a C161a . . . 106.8(10) yes
C144a C143a C161a . . . 120.6(11) yes
C143a C144a C145a . . . 118.5(11) yes
C143a C144a C164a . . . 122.9(13) yes
C145a C144a C164a . . . 107.2(11) yes
C124a C145a C144a . . . 122.2(11) yes
C124a C145a C146a . . . 119.2(10) yes
C144a C145a C146a . . . 109.1(11) yes
C127a C146a C145a . . . 124.3(10) yes
C127a C146a C147a . . . 120.0(10) yes
C145a C146a C147a . . . 106.3(11) yes
C146a C147a C148a . . . 119.3(11) yes
C146a C147a C164a . . . 109.7(10) yes
C148a C147a C164a . . . 121.6(13) yes
C147a C148a C149a . . . 120.5(12) yes
C147a C148a C165a . . . 117.9(12) yes
C149a C148a C165a . . . 107.1(10) yes
C128a C149a C148a . . . 122.0(10) yes
C128a C149a C150a . . . 121.3(11) yes
C148a C149a C150a . . . 109.2(11) yes
C131a C150a C149a . . . 120.5(11) yes
C131a C150a C151a . . . 122.9(12) yes
C149a C150a C151a . . . 107.3(11) yes
C150a C151a C152a . . . 119.0(12) yes
C150a C151a C165a . . . 109.7(11) yes
C152a C151a C165a . . . 120.7(12) yes
C151a C152a C153a . . . 120.1(12) yes
C151a C152a C168a . . . 119.5(11) yes
C153a C152a C168a . . . 108.5(11) yes
C132a C153a C152a . . . 119.5(11) yes
C132a C153a C154a . . . 124.1(10) yes
C152a C153a C154a . . . 108.1(11) yes
C135a C154a C153a . . . 120.6(11) yes
C135a C154a C155a . . . 120.4(9) yes
C153a C154a C155a . . . 108.5(10) yes
C154a C155a C156a . . . 120.3(10) yes
C154a C155a C168a . . . 106.3(10) yes
C156a C155a C168a . . . 120.8(11) yes
C155a C156a C157a . . . 120.5(11) yes
C155a C156a C170a . . . 120.8(10) yes
C157a C156a C170a . . . 108.5(9) yes
C136a C157a C156a . . . 121.1(9) yes
C136a C157a C158a . . . 121.3(11) yes
C156a C157a C158a . . . 108.5(10) yes
C139a C158a C157a . . . 121.6(10) yes
C139a C158a C159a . . . 121.7(11) yes
C157a C158a C159a . . . 108.4(10) yes
C158a C159a C160a . . . 119.5(12) yes
C158a C159a C170a . . . 108.0(10) yes
C160a C159a C170a . . . 118.9(11) yes
C141a C160a C159a . . . 121.7(12) yes
C141a C160a C161a . . . 106.7(11) yes
C159a C160a C161a . . . 122.4(11) yes
C143a C161a C160a . . . 108.7(11) yes
C143a C161a C162a . . . 117.6(11) yes
C160a C161a C162a . . . 118.8(11) yes
C161a C162a C163a . . . 122.5(13) yes
C161a C162a C169a . . . 120.7(11) yes
C163a C162a C169a . . . 106.4(10) yes
C162a C163a C164a . . . 120.7(11) yes
C162a C163a C166a . . . 111.3(11) yes
C164a C163a C166a . . . 114.4(12) yes
C144a C164a C147a . . . 107.7(12) yes
C144a C164a C163a . . . 115.6(12) yes
C147a C164a C163a . . . 122.6(11) yes
C148a C165a C151a . . . 106.7(11) yes
C148a C165a C166a . . . 121.1(11) yes
C151a C165a C166a . . . 120.6(12) yes
C163a C166a C165a . . . 122.2(13) yes
C163a C166a C167a . . . 103.7(10) yes
C165a C166a C167a . . . 120.8(11) yes
C166a C167a C168a . . . 117.8(11) yes
C166a C167a C169a . . . 109.4(10) yes
C168a C167a C169a . . . 120.7(11) yes
C152a C168a C155a . . . 108.5(11) yes
C152a C168a C167a . . . 120.5(12) yes
C155a C168a C167a . . . 118.2(10) yes
C162a C169a C167a . . . 109.1(11) yes
C162a C169a C170a . . . 118.2(10) yes
C167a C169a C170a . . . 120.3(11) yes
C156a C170a C159a . . . 106.6(10) yes
C156a C170a C169a . . . 119.2(9) yes
C159a C170a C169a . . . 120.9(11) yes
C202a C201a C205a . . . 111.5(14) yes
C202a C201a C209a . . . 124.3(15) yes
C205a C201a C209a . . . 113.5(14) yes
C201a C202a C203a . . . 108.2(12) yes
C201a C202a C212a . . . 121.2(17) yes
C203a C202a C212a . . . 117.3(14) yes
C202a C203a C204a . . . 103.8(13) yes
C202a C203a C215a . . . 115.0(13) yes
C204a C203a C215a . . . 128.7(13) yes
C203a C204a C205a . . . 116.7(13) yes
C203a C204a C218a . . . 119.9(14) yes
C205a C204a C218a . . . 110.1(14) yes
C201a C205a C204a . . . 99.4(12) yes
C201a C205a C206a . . . 123.0(17) yes
C204a C205a C206a . . . 125.5(14) yes
C205a C206a C207a . . . 126.3(15) yes
C205a C206a C220a . . . 123.6(14) yes
C207a C206a C220a . . . 96.2(14) yes
C206a C207a C208a . . . 111.8(15) yes
C206a C207a C222a . . . 118.2(13) yes
C208a C207a C222a . . . 118.5(15) yes
C207a C208a C209a . . . 121.3(16) yes
C207a C208a C225a . . . 116.6(14) yes
C209a C208a C225a . . . 109.7(13) yes
C201a C209a C208a . . . 123.6(14) yes
C201a C209a C210a . . . 114.2(13) yes
C208a C209a C210a . . . 108.0(15) yes
C209a C210a C211a . . . 120.9(15) yes
C209a C210a C226a . . . 106.6(13) yes
C211a C210a C226a . . . 121.6(14) yes
C210a C211a C212a . . . 118.6(13) yes
C210a C211a C229a . . . 116.3(14) yes
C212a C211a C229a . . . 112.3(14) yes
C202a C212a C211a . . . 120.8(15) yes
C202a C212a C213a . . . 126.0(14) yes
C211a C212a C213a . . . 100.3(14) yes
C212a C213a C214a . . . 113.7(13) yes
C212a C213a C230a . . . 116.1(14) yes
C214a C213a C230a . . . 120.4(14) yes
C213a C214a C215a . . . 120.9(14) yes
C213a C214a C234a . . . 113.7(14) yes
C215a C214a C234a . . . 110.0(11) yes
C203a C215a C214a . . . 126.6(14) yes
C203a C215a C216a . . . 110.8(11) yes
C214a C215a C216a . . . 111.9(13) yes
C215a C216a C217a . . . 124.5(14) yes
C215a C216a C235a . . . 100.9(11) yes
C217a C216a C235a . . . 122.7(14) yes
C216a C217a C218a . . . 122.3(12) yes
C216a C217a C238a . . . 121.9(14) yes
C218a C217a C238a . . . 103.1(13) yes
C204a C218a C217a . . . 113.3(12) yes
C204a C218a C219a . . . 124.2(14) yes
C217a C218a C219a . . . 110.4(14) yes
C218a C219a C220a . . . 127.2(13) yes
C218a C219a C239a . . . 111.8(14) yes
C220a C219a C239a . . . 108.2(14) yes
C206a C220a C219a . . . 109.0(14) yes
C206a C220a C221a . . . 111.2(14) yes
C219a C220a C221a . . . 128.7(14) yes
C220a C221a C222a . . . 113.3(13) yes
C220a C221a C241a . . . 124.0(14) yes
C222a C221a C241a . . . 114.2(13) yes
C207a C222a C221a . . . 100.8(14) yes
C207a C222a C223a . . . 125.4(13) yes
C221a C222a C223a . . . 125.2(12) yes
C222a C223a C224a . . . 120.3(13) yes
C222a C223a C243a . . . 117.9(12) yes
C224a C223a C243a . . . 115.1(12) yes
C223a C224a C225a . . . 116.1(13) yes
C223a C224a C246a . . . 122.2(11) yes
C225a C224a C246a . . . 114.7(11) yes
C208a C225a C224a . . . 122.8(12) yes
C208a C225a C226a . . . 104.5(14) yes
C224a C225a C226a . . . 123.2(12) yes
C210a C226a C225a . . . 111.0(13) yes
C210a C226a C227a . . . 121.0(13) yes
C225a C226a C227a . . . 117.7(13) yes
C226a C227a C228a . . . 115.8(13) yes
C226a C227a C247a . . . 115.2(13) yes
C228a C227a C247a . . . 122.5(14) yes
C227a C228a C229a . . . 120.6(14) yes
C227a C228a C264a . . . 112.3(13) yes
C229a C228a C264a . . . 120.4(15) yes
C211a C229a C228a . . . 124.5(15) yes
C211a C229a C230a . . . 104.7(12) yes
C228a C229a C230a . . . 122.4(14) yes
C213a C230a C229a . . . 106.5(14) yes
C213a C230a C231a . . . 129.2(14) yes
C229a C230a C231a . . . 115.7(13) yes
C230a C231a C232a . . . 108.6(12) yes
C230a C231a C263a . . . 121.8(14) yes
C232a C231a C263a . . . 123.5(12) yes
C231a C232a C234a . . . 123.0(12) yes
C231a C232a C260a . . . 108.5(13) yes
C234a C232a C260a . . . 121.7(13) yes
C254a C233a C257a . . . 109.0(14) yes
C254a C233a C270a . . . 121.6(15) yes
C257a C233a C270a . . . 118.6(13) yes
C214a C234a C232a . . . 124.6(13) yes
C214a C234a C235a . . . 103.4(12) yes
C232a C234a C235a . . . 124.2(13) yes
C216a C235a C234a . . . 113.8(11) yes
C216a C235a C236a . . . 119.8(11) yes
C234a C235a C236a . . . 118.2(13) yes
C235a C236a C237a . . . 120.2(12) yes
C235a C236a C259a . . . 117.0(11) yes
C237a C236a C259a . . . 116.7(14) yes
C236a C237a C238a . . . 116.6(12) yes
C236a C237a C256a . . . 121.3(13) yes
C238a C237a C256a . . . 114.6(13) yes
C217a C238a C237a . . . 118.2(12) yes
C217a C238a C239a . . . 113.6(13) yes
C237a C238a C239a . . . 118.5(14) yes
C219a C239a C238a . . . 101.0(13) yes
C219a C239a C240a . . . 124.5(14) yes
C238a C239a C240a . . . 125.7(15) yes
C239a C240a C241a . . . 121.8(14) yes
C239a C240a C255a . . . 117.2(14) yes
C241a C240a C255a . . . 114.3(12) yes
C221a C241a C240a . . . 112.5(13) yes
C221a C241a C242a . . . 116.8(13) yes
C240a C241a C242a . . . 121.6(14) yes
C241a C242a C243a . . . 131.5(13) yes
C241a C242a C253a . . . 123.8(15) yes
C243a C242a C253a . . . 98.3(12) yes
C223a C243a C242a . . . 112.7(13) yes
C223a C243a C244a . . . 120.3(12) yes
C242a C243a C244a . . . 116.2(13) yes
C243a C244a C245a . . . 129.1(13) yes
C243a C244a C252a . . . 105.3(13) yes
C245a C244a C252a . . . 115.3(13) yes
C244a C245a C246a . . . 115.8(13) yes
C244a C245a C249a . . . 133.8(14) yes
C246a C245a C249a . . . 97.7(11) yes
C224a C246a C245a . . . 117.1(10) yes
C224a C246a C247a . . . 119.5(13) yes
C245a C246a C247a . . . 114.7(12) yes
C227a C247a C246a . . . 126.7(13) yes
C227a C247a C248a . . . 118.8(13) yes
C246a C247a C248a . . . 103.9(12) yes
C247a C248a C249a . . . 102.8(12) yes
C247a C248a C265a . . . 115.2(15) yes
C249a C248a C265a . . . 129.4(14) yes
C245a C249a C248a . . . 120.6(14) yes
C245a C249a C250a . . . 107.4(11) yes
C248a C249a C250a . . . 120.1(14) yes
C249a C250a C251a . . . 121.0(13) yes
C249a C250a C267a . . . 110.1(12) yes
C251a C250a C267a . . . 116.1(15) yes
C250a C251a C252a . . . 127.1(14) yes
C250a C251a C270a . . . 104.4(13) yes
C252a C251a C270a . . . 116.4(15) yes
C244a C252a C251a . . . 114.6(12) yes
C244a C252a C253a . . . 103.8(13) yes
C251a C252a C253a . . . 127.4(16) yes
C242a C253a C252a . . . 115.9(13) yes
C242a C253a C254a . . . 115.5(14) yes
C252a C253a C254a . . . 118.4(15) yes
C233a C254a C253a . . . 117.1(13) yes
C233a C254a C255a . . . 106.3(14) yes
C253a C254a C255a . . . 121.2(15) yes
C240a C255a C254a . . . 122.3(14) yes
C240a C255a C256a . . . 116.4(13) yes
C254a C255a C256a . . . 113.8(14) yes
C237a C256a C255a . . . 125.4(14) yes
C237a C256a C257a . . . 121.6(13) yes
C255a C256a C257a . . . 103.9(13) yes
C233a C257a C256a . . . 107.0(13) yes
C233a C257a C258a . . . 125.6(15) yes
C256a C257a C258a . . . 115.4(15) yes
C257a C258a C259a . . . 123.1(14) yes
C257a C258a C269a . . . 114.8(16) yes
C259a C258a C269a . . . 109.6(13) yes
C236a C259a C258a . . . 121.6(12) yes
C236a C259a C260a . . . 121.0(12) yes
C258a C259a C260a . . . 107.5(14) yes
C232a C260a C259a . . . 115.7(13) yes
C232a C260a C261a . . . 129.9(14) yes
C259a C260a C261a . . . 105.9(13) yes
C260a C261a C262a . . . 120.3(13) yes
C260a C261a C269a . . . 116.1(14) yes
C262a C261a C269a . . . 110.7(15) yes
C261a C262a C263a . . . 109.9(14) yes
C261a C262a C266a . . . 118.6(13) yes
C263a C262a C266a . . . 120.7(13) yes
C231a C263a C262a . . . 127.7(13) yes
C231a C263a C264a . . . 122.2(14) yes
C262a C263a C264a . . . 99.6(13) yes
C228a C264a C263a . . . 115.6(13) yes
C228a C264a C265a . . . 123.1(15) yes
C263a C264a C265a . . . 112.7(13) yes
C248a C265a C264a . . . 127.8(16) yes
C248a C265a C266a . . . 112.2(13) yes
C264a C265a C266a . . . 109.4(14) yes
C262a C266a C265a . . . 97.6(13) yes
C262a C266a C267a . . . 131.5(15) yes
C265a C266a C267a . . . 116.4(14) yes
C250a C267a C266a . . . 131.4(14) yes
C250a C267a C268a . . . 104.9(12) yes
C266a C267a C268a . . . 113.2(16) yes
C267a C268a C269a . . . 115.7(14) yes
C267a C268a C270a . . . 104.5(13) yes
C269a C268a C270a . . . 126.2(16) yes
C258a C269a C261a . . . 100.9(15) yes
C258a C269a C268a . . . 116.6(13) yes
C261a C269a C268a . . . 129.6(15) yes
C233a C270a C251a . . . 118.8(13) yes
C233a C270a C268a . . . 118.0(16) yes
C251a C270a C268a . . . 110.0(13) yes

loop_
_geom_bond_atom_site_label_1
_geom_bond_atom_site_label_2
_geom_bond_site_symmetry_1
_geom_bond_site_symmetry_2
_geom_bond_distance
_geom_bond_publ_flag
O1 C11 . . 1.373(11) yes
C11 C12 . . 1.394(14) yes
C11 C16 . . 1.392(15) yes
C12 C13 . . 1.390(14) yes
C12 H12 . 4_454 0.98(9) yes
C13 C14 . . 1.395(16) yes
C13 H13 . . 0.85(9) yes
C14 C15 . . 1.386(15) yes
C14 H14 . . 0.94(9) yes
C15 C16 . . 1.379(14) yes
C15 H15 . . 0.91(9) yes
C16 H16 . 4_454 0.94(9) yes
O2 C21 . . 1.392(11) yes
C21 C22 . . 1.386(14) yes
C21 C26 . . 1.388(12) yes
C22 C23 . . 1.394(14) yes
C22 H22 . 2_556 0.86(7) yes
C23 C24 . . 1.377(12) yes
C23 H23 . 2_556 0.83(9) yes
C24 C25 . . 1.372(14) yes
C24 H24 . 2_555 1.13(7) yes
C25 C26 . . 1.378(13) yes
C25 H25 . 2_555 1.11(7) yes
C26 H26 . 4_454 0.98(9) yes
O3 C31 . . 1.367(12) yes
C31 C32 . . 1.419(15) yes
C31 C36 . . 1.411(12) yes
C32 C33 . . 1.345(14) yes
C32 H32 . 2_655 0.90(7) yes
C33 C34 . . 1.370(12) yes
C33 H33 . 2_655 0.91(9) yes
C34 C35 . . 1.402(15) yes
C34 H34 . 2_555 1.00(8) yes
C35 C36 . . 1.336(15) yes
C35 H35 . 4_454 0.90(7) yes
C36 H36 . 4_454 0.94(9) yes
O4 C41 . . 1.391(13) yes
C41 C42 . . 1.352(13) yes
C41 C46 . . 1.368(15) yes
C42 C43 . . 1.382(14) yes
C42 H42 . . 0.90(9) yes
C43 C44 . . 1.386(15) yes
C43 H43 . . 1.04(7) yes
C44 C45 . . 1.381(12) yes
C44 H44 . . 1.03(8) yes
C45 C46 . . 1.407(14) yes
C45 H45 . . 0.95(8) yes
C46 H46 . . 1.04(7) yes
O5 C51 . . 1.399(12) yes
C51 C52 . . 1.388(16) yes
C51 C56 . . 1.376(16) yes
C52 C53 . . 1.382(15) yes
C52 H52 . 3_666 0.91(10) yes
C53 C54 . . 1.379(15) yes
C53 H53 . 2_556 0.99(8) yes
C54 C55 . . 1.388(15) yes
C54 H54 . 2_556 0.93(8) yes
C55 C56 . . 1.374(14) yes
C55 H55 . 3_666 0.98(9) yes
C56 H56 . 3_666 1.01(9) yes
C101a C102a . . 1.455(16) yes
C101a C105a . . 1.397(18) yes
C101a C109a . . 1.434(17) yes
C102a C103a . . 1.446(19) yes
C102a C112a . . 1.355(16) yes
C103a C104a . . 1.385(17) yes
C103a C115a . . 1.45(2) yes
C104a C105a . . 1.521(18) yes
C104a C118a . . 1.38(2) yes
C105a C106a . . 1.360(18) yes
C106a C107a . . 1.469(18) yes
C106a C120a . . 1.437(19) yes
C107a C108a . . 1.399(17) yes
C107a C122a . . 1.420(18) yes
C108a C109a . . 1.431(16) yes
C108a C125a . . 1.491(16) yes
C109a C110a . . 1.443(15) yes
C110a C111a . . 1.353(15) yes
C110a C126a . . 1.427(16) yes
C111a C112a . . 1.448(17) yes
C111a C129a . . 1.459(17) yes
C112a C113a . . 1.450(19) yes
C113a C114a . . 1.361(18) yes
C113a C130a . . 1.395(17) yes
C114a C115a . . 1.435(16) yes
C114a C133a . . 1.476(19) yes
C115a C116a . . 1.43(2) yes
C116a C117a . . 1.369(17) yes
C116a C134a . . 1.488(17) yes
C117a C118a . . 1.476(19) yes
C117a C137a . . 1.406(19) yes
C118a C119a . . 1.403(17) yes
C119a C120a . . 1.392(18) yes
C119a C138a . . 1.444(19) yes
C120a C121a . . 1.422(19) yes
C121a C122a . . 1.430(18) yes
C121a C140a . . 1.437(17) yes
C122a C123a . . 1.442(17) yes
C123a C124a . . 1.448(17) yes
C123a C142a . . 1.424(18) yes
C124a C125a . . 1.390(17) yes
C124a C145a . . 1.449(15) yes
C125a C126a . . 1.434(14) yes
C126a C127a . . 1.425(16) yes
C127a C128a . . 1.459(15) yes
C127a C146a . . 1.401(16) yes
C128a C129a . . 1.420(17) yes
C128a C149a . . 1.430(18) yes
C129a C130a . . 1.456(18) yes
C130a C131a . . 1.405(17) yes
C131a C132a . . 1.454(18) yes
C131a C150a . . 1.401(18) yes
C132a C133a . . 1.422(16) yes
C132a C153a . . 1.403(18) yes
C133a C134a . . 1.404(17) yes
C134a C135a . . 1.431(18) yes
C135a C136a . . 1.450(14) yes
C135a C154a . . 1.421(15) yes
C136a C137a . . 1.446(17) yes
C136a C157a . . 1.417(16) yes
C137a C138a . . 1.405(16) yes
C138a C139a . . 1.408(17) yes
C139a C140a . . 1.469(17) yes
C139a C158a . . 1.444(17) yes
C140a C141a . . 1.409(18) yes
C141a C142a . . 1.392(18) yes
C141a C160a . . 1.471(18) yes
C142a C143a . . 1.469(16) yes
C143a C144a . . 1.359(18) yes
C143a C161a . . 1.45(2) yes
C144a C145a . . 1.45(2) yes
C144a C164a . . 1.465(17) yes
C145a C146a . . 1.424(15) yes
C146a C147a . . 1.475(19) yes
C147a C148a . . 1.363(16) yes
C147a C164a . . 1.400(19) yes
C148a C149a . . 1.436(17) yes
C148a C165a . . 1.48(2) yes
C149a C150a . . 1.439(18) yes
C150a C151a . . 1.437(18) yes
C151a C152a . . 1.387(19) yes
C151a C165a . . 1.432(18) yes
C152a C153a . . 1.456(18) yes
C152a C168a . . 1.413(18) yes
C153a C154a . . 1.420(17) yes
C154a C155a . . 1.464(17) yes
C155a C156a . . 1.345(14) yes
C155a C168a . . 1.469(17) yes
C156a C157a . . 1.440(16) yes
C156a C170a . . 1.463(16) yes
C157a C158a . . 1.419(15) yes
C158a C159a . . 1.460(17) yes
C159a C160a . . 1.362(18) yes
C159a C170a . . 1.452(16) yes
C160a C161a . . 1.426(17) yes
C161a C162a . . 1.398(17) yes
C162a C163a . . 1.406(18) yes
C162a C169a . . 1.456(18) yes
C163a C164a . . 1.44(2) yes
C163a C166a . . 1.479(16) yes
C165a C166a . . 1.336(19) yes
C166a C167a . . 1.468(19) yes
C167a C168a . . 1.417(17) yes
C167a C169a . . 1.419(16) yes
C169a C170a . . 1.398(17) yes
C201a C202a . . 1.38(2) yes
C201a C205a . . 1.50(2) yes
C201a C209a . . 1.41(3) yes
C202a C203a . . 1.54(2) yes
C202a C212a . . 1.33(2) yes
C203a C204a . . 1.33(2) yes
C203a C215a . . 1.40(2) yes
C204a C205a . . 1.50(2) yes
C204a C218a . . 1.47(2) yes
C205a C206a . . 1.24(3) yes
C206a C207a . . 1.48(3) yes
C206a C220a . . 1.56(2) yes
C207a C208a . . 1.46(2) yes
C207a C222a . . 1.37(2) yes
C208a C209a . . 1.40(2) yes
C208a C225a . . 1.49(2) yes
C209a C210a . . 1.49(2) yes
C210a C211a . . 1.40(2) yes
C210a C226a . . 1.41(2) yes
C211a C212a . . 1.45(2) yes
C211a C229a . . 1.48(2) yes
C212a C213a . . 1.49(2) yes
C213a C214a . . 1.44(2) yes
C213a C230a . . 1.35(2) yes
C214a C215a . . 1.34(2) yes
C214a C234a . . 1.46(2) yes
C215a C216a . . 1.500(18) yes
C216a C217a . . 1.289(19) yes
C216a C235a . . 1.43(2) yes
C217a C218a . . 1.51(2) yes
C217a C238a . . 1.45(2) yes
C218a C219a . . 1.29(2) yes
C219a C220a . . 1.43(2) yes
C219a C239a . . 1.56(2) yes
C220a C221a . . 1.29(2) yes
C221a C222a . . 1.49(2) yes
C221a C241a . . 1.45(2) yes
C222a C223a . . 1.37(2) yes
C223a C224a . . 1.468(18) yes
C223a C243a . . 1.439(19) yes
C224a C225a . . 1.42(2) yes
C224a C246a . . 1.467(19) yes
C225a C226a . . 1.460(19) yes
C226a C227a . . 1.46(2) yes
C227a C228a . . 1.49(2) yes
C227a C247a . . 1.37(2) yes
C228a C229a . . 1.30(2) yes
C228a C264a . . 1.47(2) yes
C229a C230a . . 1.50(2) yes
C230a C231a . . 1.42(2) yes
C231a C232a . . 1.54(2) yes
C231a C263a . . 1.31(2) yes
C232a C234a . . 1.30(2) yes
C232a C260a . . 1.39(2) yes
C233a C254a . . 1.48(2) yes
C233a C257a . . 1.43(2) yes
C233a C270a . . 1.39(2) yes
C234a C235a . . 1.433(18) yes
C235a C236a . . 1.41(2) yes
C236a C237a . . 1.451(19) yes
C236a C259a . . 1.42(2) yes
C237a C238a . . 1.49(2) yes
C237a C256a . . 1.36(2) yes
C238a C239a . . 1.41(2) yes
C239a C240a . . 1.32(2) yes
C240a C241a . . 1.51(2) yes
C240a C255a . . 1.48(2) yes
C241a C242a . . 1.29(2) yes
C242a C243a . . 1.45(2) yes
C242a C253a . . 1.49(2) yes
C243a C244a . . 1.36(2) yes
C244a C245a . . 1.331(18) yes
C244a C252a . . 1.53(2) yes
C245a C246a . . 1.506(19) yes
C245a C249a . . 1.40(2) yes
C246a C247a . . 1.370(18) yes
C247a C248a . . 1.56(2) yes
C248a C249a . . 1.34(2) yes
C248a C265a . . 1.29(2) yes
C249a C250a . . 1.54(2) yes
C250a C251a . . 1.364(19) yes
C250a C267a . . 1.37(2) yes
C251a C252a . . 1.36(2) yes
C251a C270a . . 1.50(2) yes
C252a C253a . . 1.37(2) yes
C253a C254a . . 1.45(2) yes
C254a C255a . . 1.37(2) yes
C255a C256a . . 1.45(2) yes
C256a C257a . . 1.52(2) yes
C257a C258a . . 1.37(2) yes
C258a C259a . . 1.41(2) yes
C258a C269a . . 1.56(2) yes
C259a C260a . . 1.495(19) yes
C260a C261a . . 1.39(3) yes
C261a C262a . . 1.51(2) yes
C261a C269a . . 1.42(2) yes
C262a C263a . . 1.46(2) yes
C262a C266a . . 1.35(3) yes
C263a C264a . . 1.47(2) yes
C264a C265a . . 1.33(2) yes
C265a C266a . . 1.62(2) yes
C266a C267a . . 1.30(2) yes
C267a C268a . . 1.56(2) yes
C268a C269a . . 1.35(3) yes
C268a C270a . . 1.41(2) yes
